data_7154050
loop_
_publ_author_name
'Tiwari, Dipak Kumar'
'Bharadwaj, Kishor Chandra'
'Puranik, Vedavati G.'
'Tiwari, Dharmendra Kumar'

_publ_section_title
;
 Divergent total synthesis of 1,6,8a-tri-epi-castanospermine and
 1-deoxy-6,8a-di-epi-castanospermine from substituted azetidin-2-one
 (\b-lactam), involving a cascade sequence of reactions as a key step.
;
_journal_issue 37
_journal_name_full 'Organic &amp; biomolecular chemistry'
_journal_page_first 7389
_journal_page_last 7396
_journal_paper_doi 10.1039/c4ob00948g
_journal_volume 12
_journal_year 2014
_chemical_formula_moiety 'C21 H31 N O7 S'
_chemical_formula_sum 'C21 H31 N O7 S'
_chemical_formula_weight 441.53
_chemical_melting_point '....degree centigrade'
_chemical_name_common 'Hydroxy Pyrrolidine'
_chemical_name_systematic
; 
 ? 
;
_space_group_IT_number 19
_symmetry_cell_setting orthorhombic
_symmetry_space_group_name_Hall 'P 2ac 2ab'
_symmetry_space_group_name_H-M 'P 21 21 21'
_atom_sites_solution_hydrogens geom
_atom_sites_solution_primary direct
_atom_sites_solution_secondary difmap
_audit_creation_method SHELXL-97
_cell_angle_alpha 90.00
_cell_angle_beta 90.00
_cell_angle_gamma 90.00
_cell_formula_units_Z 4
_cell_length_a 6.7501(5)
_cell_length_b 17.4344(13)
_cell_length_c 19.5104(14)
_cell_measurement_reflns_used 2419
_cell_measurement_temperature 296(2)
_cell_measurement_theta_max 19.8
_cell_measurement_theta_min 2.337
_cell_volume 2296.1(3)
_computing_cell_refinement 'BRUKER SAINT'
_computing_data_collection 'BRUKER SMART'
_computing_data_reduction 'BRUKER SAINT'
_computing_molecular_graphics 'SHELXTL, PyMOL and PLATON'
_computing_publication_material SHELXTL
_computing_structure_refinement 'SHELXL-97 (Sheldrick, 1997)'
_computing_structure_solution 'SHELXS-97 (Sheldrick, 1990)'
_diffrn_ambient_temperature 296(2)
_diffrn_measured_fraction_theta_full 1.000
_diffrn_measured_fraction_theta_max 1.000
_diffrn_measurement_device 'Bruker Smart APEX'
_diffrn_measurement_device_type 'CCD Area Detector'
_diffrn_measurement_method 'Omega Scan'
_diffrn_radiation_monochromator graphite
_diffrn_radiation_source 'fine-focus sealed tube'
_diffrn_radiation_type MoK\a
_diffrn_radiation_wavelength 0.71073
_diffrn_reflns_av_R_equivalents 0.0344
_diffrn_reflns_av_sigmaI/netI 0.0420
_diffrn_reflns_limit_h_max 8
_diffrn_reflns_limit_h_min -7
_diffrn_reflns_limit_k_max 19
_diffrn_reflns_limit_k_min -20
_diffrn_reflns_limit_l_max 22
_diffrn_reflns_limit_l_min -23
_diffrn_reflns_number 11648
_diffrn_reflns_theta_full 25.00
_diffrn_reflns_theta_max 25.00
_diffrn_reflns_theta_min 2.09
_exptl_absorpt_coefficient_mu 0.181
_exptl_absorpt_correction_T_max 0.9957
_exptl_absorpt_correction_T_min 0.9588
_exptl_absorpt_correction_type multi-scan
_exptl_absorpt_process_details 'Bruker SADABS'
_exptl_crystal_colour colourless
_exptl_crystal_density_diffrn 1.277
_exptl_crystal_density_method 'not measured'
_exptl_crystal_description needle
_exptl_crystal_F_000 944
_exptl_crystal_size_max 0.23
_exptl_crystal_size_mid 0.09
_exptl_crystal_size_min 0.02
_refine_diff_density_max 0.269
_refine_diff_density_min -0.135
_refine_diff_density_rms 0.033
_refine_ls_abs_structure_details 'Flack H D (1983), Acta Cryst. A39, 876-881'
_refine_ls_abs_structure_Flack -0.02(10)
_refine_ls_extinction_method none
_refine_ls_goodness_of_fit_ref 1.024
_refine_ls_hydrogen_treatment riding
_refine_ls_matrix_type full
_refine_ls_number_parameters 277
_refine_ls_number_reflns 4023
_refine_ls_number_restraints 0
_refine_ls_restrained_S_all 1.024
_refine_ls_R_factor_all 0.0739
_refine_ls_R_factor_gt 0.0448
_refine_ls_shift/su_max 0.006
_refine_ls_shift/su_mean 0.000
_refine_ls_structure_factor_coef Fsqd
_refine_ls_weighting_details 'calc w=1/[\s^2^(Fo^2^)+(0.0578P)^2^+0.0662P] where P=(Fo^2^+2Fc^2^)/3'
_refine_ls_weighting_scheme calc
_refine_ls_wR_factor_gt 0.0997
_refine_ls_wR_factor_ref 0.1110
_reflns_number_gt 2820
_reflns_number_total 4023
_reflns_threshold_expression >2sigma(I)
_cod_duplicate_entry 7153974
_cod_data_source_file c4ob00948g2.cif
_cod_data_source_block dti357C21H31NO7Scompound...
_cod_depositor_comments
;
The following automatic conversions were performed:

'_symmetry_cell_setting' value 'Orthorhombic' changed to
'orthorhombic' according to
/usr/data/users/saulius/crontab/automatic-downloads/current/RSC/lib/dictionaries/cif_core.dic
dictionary named 'cif_core.dic' version 2.4.2 from 2011-04-26.

Automatic conversion script
Id: cif_fix_values 2281 2013-09-26 08:29:07Z andrius 
;
_cod_original_sg_symbol_H-M P212121
_cod_database_code 7154050

loop_
_symmetry_equiv_pos_as_xyz
'x, y, z'
'-x+1/2, -y, z+1/2'
'-x, y+1/2, -z+1/2'
'x+1/2, -y+1/2, -z'

loop_
_atom_site_label
_atom_site_type_symbol
_atom_site_fract_x
_atom_site_fract_y
_atom_site_fract_z
_atom_site_U_iso_or_equiv
_atom_site_adp_type
_atom_site_occupancy
_atom_site_symmetry_multiplicity
_atom_site_calc_flag
_atom_site_refinement_flags
S S 0.09207(13) 0.07889(4) 0.10261(4) 0.0636(2) Uani 1 1 d .
O1 O 0.4885(4) -0.11876(14) -0.08372(11) 0.0848(7) Uani 1 1 d .
O2 O 0.5799(3) -0.06688(11) 0.01675(9) 0.0679(6) Uani 1 1 d .
O3 O 0.2700(3) -0.19700(10) 0.11114(10) 0.0697(6) Uani 1 1 d .
O4 O 0.3031(4) -0.12174(10) 0.20602(10) 0.0720(7) Uani 1 1 d .
O5 O 0.6808(4) 0.00881(17) 0.23246(15) 0.1028(9) Uani 1 1 d .
H5 H 0.6615 -0.0291 0.2565 0.154 Uiso 1 1 calc R
O6 O -0.1015(4) 0.09863(14) 0.12675(13) 0.0925(8) Uani 1 1 d .
O7 O 0.1171(4) 0.03882(11) 0.03977(10) 0.0767(7) Uani 1 1 d .
N N 0.1904(4) 0.02661(13) 0.16294(11) 0.0527(6) Uani 1 1 d .
C1 C 0.6295(5) -0.06938(17) -0.05335(14) 0.0657(9) Uani 1 1 d .
C2 C 0.4201(6) -0.16988(19) -0.03377(16) 0.0816(11) Uani 1 1 d .
H2A H 0.4723 -0.2209 -0.0418 0.098 Uiso 1 1 calc R
H2B H 0.2765 -0.1723 -0.0341 0.098 Uiso 1 1 calc R
C3 C 0.4945(5) -0.13829(16) 0.03408(15) 0.0595(8) Uani 1 1 d .
H3 H 0.5966 -0.1724 0.0528 0.071 Uiso 1 1 calc R
C4 C 0.8375(6) -0.0995(2) -0.0622(2) 0.0962(13) Uani 1 1 d .
H4A H 0.9292 -0.0653 -0.0403 0.144 Uiso 1 1 calc R
H4B H 0.8681 -0.1029 -0.1101 0.144 Uiso 1 1 calc R
H4C H 0.8475 -0.1494 -0.0417 0.144 Uiso 1 1 calc R
C5 C 0.6059(9) 0.0100(2) -0.08243(19) 0.1092(14) Uani 1 1 d .
H5A H 0.4689 0.0247 -0.0805 0.164 Uiso 1 1 calc R
H5B H 0.6498 0.0104 -0.1292 0.164 Uiso 1 1 calc R
H5C H 0.6837 0.0455 -0.0562 0.164 Uiso 1 1 calc R
C6 C 0.3368(4) -0.12435(14) 0.08750(13) 0.0516(7) Uani 1 1 d .
H6 H 0.2267 -0.0948 0.0682 0.062 Uiso 1 1 calc R
C7 C 0.2039(6) -0.18836(17) 0.17969(16) 0.0663(9) Uani 1 1 d .
C8 C 0.4152(5) -0.08625(14) 0.15273(12) 0.0524(7) Uani 1 1 d .
H8 H 0.5550 -0.1000 0.1584 0.063 Uiso 1 1 calc R
C9 C -0.0133(7) -0.1756(3) 0.1826(2) 0.1087(15) Uani 1 1 d .
H9A H -0.0494 -0.1362 0.1506 0.163 Uiso 1 1 calc R
H9B H -0.0502 -0.1601 0.2280 0.163 Uiso 1 1 calc R
H9C H -0.0808 -0.2223 0.1710 0.163 Uiso 1 1 calc R
C10 C 0.2752(7) -0.25772(18) 0.21970(19) 0.0983(13) Uani 1 1 d .
H10A H 0.2258 -0.3036 0.1986 0.147 Uiso 1 1 calc R
H10B H 0.2275 -0.2547 0.2660 0.147 Uiso 1 1 calc R
H10C H 0.4174 -0.2587 0.2198 0.147 Uiso 1 1 calc R
C11 C 0.3960(5) 0.00062(13) 0.15465(13) 0.0468(6) Uani 1 1 d .
H11 H 0.4477 0.0214 0.1115 0.056 Uiso 1 1 calc R
C12 C 0.1583(5) 0.0510(2) 0.23529(15) 0.0719(9) Uani 1 1 d .
H12A H 0.1166 0.1042 0.2372 0.086 Uiso 1 1 calc R
H12B H 0.0573 0.0195 0.2568 0.086 Uiso 1 1 calc R
C13 C 0.3512(5) 0.0409(2) 0.27045(16) 0.0773(10) Uani 1 1 d .
H13A H 0.3542 -0.0070 0.2956 0.093 Uiso 1 1 calc R
H13B H 0.3756 0.0828 0.3021 0.093 Uiso 1 1 calc R
C14 C 0.5015(5) 0.04058(18) 0.21407(15) 0.0607(8) Uani 1 1 d .
H14 H 0.5256 0.0939 0.2006 0.073 Uiso 1 1 calc R
C15 C 0.2332(5) 0.16335(16) 0.09767(15) 0.0566(8) Uani 1 1 d .
C16 C 0.4078(5) 0.16431(16) 0.06051(13) 0.0600(8) Uani 1 1 d .
H16 H 0.4416 0.1224 0.0335 0.072 Uiso 1 1 calc R
C17 C 0.5312(6) 0.22664(17) 0.06323(14) 0.0662(9) Uani 1 1 d .
H17 H 0.6480 0.2264 0.0379 0.079 Uiso 1 1 calc R
C18 C 0.4856(6) 0.28958(17) 0.10266(16) 0.0760(10) Uani 1 1 d .
C19 C 0.3081(8) 0.28905(19) 0.13747(18) 0.0989(14) Uani 1 1 d .
H19 H 0.2717 0.3320 0.1628 0.119 Uiso 1 1 calc R
C20 C 0.1841(6) 0.22700(18) 0.13578(18) 0.0877(12) Uani 1 1 d .
H20 H 0.0662 0.2278 0.1604 0.105 Uiso 1 1 calc R
C21 C 0.6290(8) 0.35646(18) 0.10782(18) 0.1087(16) Uani 1 1 d .
H21A H 0.7449 0.3407 0.1327 0.163 Uiso 1 1 calc R
H21B H 0.5664 0.3982 0.1314 0.163 Uiso 1 1 calc R
H21C H 0.6665 0.3727 0.0626 0.163 Uiso 1 1 calc R

loop_
_atom_site_aniso_label
_atom_site_aniso_U_11
_atom_site_aniso_U_22
_atom_site_aniso_U_33
_atom_site_aniso_U_23
_atom_site_aniso_U_13
_atom_site_aniso_U_12
S 0.0554(5) 0.0701(5) 0.0652(5) 0.0102(4) -0.0062(4) -0.0015(4)
O1 0.104(2) 0.0916(15) 0.0590(13) -0.0054(12) -0.0038(13) -0.0233(15)
O2 0.0801(15) 0.0739(13) 0.0496(12) -0.0105(10) 0.0192(11) -0.0233(13)
O3 0.0976(17) 0.0543(11) 0.0572(13) -0.0040(10) 0.0183(12) -0.0216(11)
O4 0.115(2) 0.0543(11) 0.0471(11) 0.0020(9) 0.0109(12) -0.0216(12)
O5 0.0732(18) 0.136(2) 0.099(2) -0.0135(16) -0.0291(15) -0.0018(18)
O6 0.0489(14) 0.1112(18) 0.1175(19) 0.0232(15) 0.0003(14) 0.0089(14)
O7 0.0958(18) 0.0781(13) 0.0562(13) 0.0031(10) -0.0196(13) -0.0152(14)
N 0.0533(16) 0.0601(13) 0.0447(14) 0.0045(10) 0.0041(11) -0.0035(13)
C1 0.082(3) 0.0643(18) 0.0509(18) -0.0087(14) 0.0148(16) -0.013(2)
C2 0.093(3) 0.084(2) 0.067(2) -0.0252(18) 0.028(2) -0.027(2)
C3 0.065(2) 0.0571(17) 0.0561(19) -0.0025(14) 0.0140(16) 0.0021(16)
C4 0.085(3) 0.096(3) 0.108(3) -0.017(2) 0.037(2) -0.008(2)
C5 0.157(4) 0.077(2) 0.093(3) 0.014(2) 0.017(3) 0.002(3)
C6 0.057(2) 0.0496(15) 0.0480(16) 0.0002(13) 0.0071(14) -0.0037(14)
C7 0.087(3) 0.0613(19) 0.0502(19) 0.0019(14) 0.0150(18) -0.011(2)
C8 0.0596(18) 0.0559(15) 0.0417(15) 0.0047(12) 0.0007(14) -0.0019(16)
C9 0.084(3) 0.146(4) 0.096(3) -0.021(3) 0.029(2) -0.013(3)
C10 0.155(4) 0.0620(19) 0.078(2) 0.0061(17) 0.003(3) -0.010(2)
C11 0.0464(17) 0.0502(15) 0.0437(15) 0.0032(11) 0.0000(14) -0.0063(15)
C12 0.071(2) 0.091(2) 0.0532(19) -0.0011(16) 0.0096(17) -0.0017(19)
C13 0.085(3) 0.092(2) 0.056(2) -0.0118(16) -0.0062(19) -0.008(2)
C14 0.0518(19) 0.0714(19) 0.0590(19) -0.0026(15) -0.0035(16) -0.0111(17)
C15 0.062(2) 0.0552(16) 0.0521(17) 0.0054(14) 0.0023(16) 0.0095(15)
C16 0.078(2) 0.0542(17) 0.0481(17) 0.0032(12) 0.0076(18) 0.0033(19)
C17 0.085(3) 0.0609(18) 0.0526(18) 0.0075(15) 0.0082(16) -0.0069(19)
C18 0.122(3) 0.0607(19) 0.0457(18) 0.0117(16) 0.002(2) -0.009(2)
C19 0.171(5) 0.0505(19) 0.075(3) -0.0078(17) 0.038(3) 0.008(2)
C20 0.113(3) 0.060(2) 0.090(3) 0.0070(18) 0.040(2) 0.017(2)
C21 0.182(5) 0.075(2) 0.069(2) 0.0091(18) -0.007(3) -0.052(3)

loop_
_atom_type_symbol
_atom_type_description
_atom_type_scat_dispersion_real
_atom_type_scat_dispersion_imag
_atom_type_scat_source
C C 0.0033 0.0016 'International Tables Vol C Tables 4.2.6.8 and 6.1.1.4'
H H 0.0000 0.0000 'International Tables Vol C Tables 4.2.6.8 and 6.1.1.4'
N N 0.0061 0.0033 'International Tables Vol C Tables 4.2.6.8 and 6.1.1.4'
O O 0.0106 0.0060 'International Tables Vol C Tables 4.2.6.8 and 6.1.1.4'
S S 0.1246 0.1234 'International Tables Vol C Tables 4.2.6.8 and 6.1.1.4'

loop_
_geom_angle_atom_site_label_1
_geom_angle_atom_site_label_2
_geom_angle_atom_site_label_3
_geom_angle
O7 S O6 120.72(15)
O7 S N 107.44(13)
O6 S N 105.59(14)
O7 S C15 107.47(14)
O6 S C15 108.15(15)
N S C15 106.71(13)
C2 O1 C1 108.6(2)
C1 O2 C3 107.6(2)
C7 O3 C6 108.1(2)
C8 O4 C7 109.7(2)
C14 O5 H5 109.5
C11 N C12 109.3(2)
C11 N S 118.54(18)
C12 N S 117.7(2)
O2 C1 O1 105.4(2)
O2 C1 C5 108.2(3)
O1 C1 C5 109.3(3)
O2 C1 C4 110.0(3)
O1 C1 C4 111.5(3)
C5 C1 C4 112.1(3)
O1 C2 C3 105.5(2)
O1 C2 H2A 110.6
C3 C2 H2A 110.6
O1 C2 H2B 110.6
C3 C2 H2B 110.6
H2A C2 H2B 108.8
O2 C3 C6 108.1(2)
O2 C3 C2 104.2(2)
C6 C3 C2 115.3(3)
O2 C3 H3 109.7
C6 C3 H3 109.7
C2 C3 H3 109.7
C1 C4 H4A 109.5
C1 C4 H4B 109.5
H4A C4 H4B 109.5
C1 C4 H4C 109.5
H4A C4 H4C 109.5
H4B C4 H4C 109.5
C1 C5 H5A 109.5
C1 C5 H5B 109.5
H5A C5 H5B 109.5
C1 C5 H5C 109.5
H5A C5 H5C 109.5
H5B C5 H5C 109.5
O3 C6 C3 107.7(2)
O3 C6 C8 103.1(2)
C3 C6 C8 113.6(2)
O3 C6 H6 110.7
C3 C6 H6 110.7
C8 C6 H6 110.7
O3 C7 O4 106.1(2)
O3 C7 C9 111.3(3)
O4 C7 C9 109.1(3)
O3 C7 C10 107.5(3)
O4 C7 C10 108.2(3)
C9 C7 C10 114.4(3)
O4 C8 C11 111.6(2)
O4 C8 C6 103.5(2)
C11 C8 C6 115.1(2)
O4 C8 H8 108.8
C11 C8 H8 108.8
C6 C8 H8 108.8
C7 C9 H9A 109.5
C7 C9 H9B 109.5
H9A C9 H9B 109.5
C7 C9 H9C 109.5
H9A C9 H9C 109.5
H9B C9 H9C 109.5
C7 C10 H10A 109.5
C7 C10 H10B 109.5
H10A C10 H10B 109.5
C7 C10 H10C 109.5
H10A C10 H10C 109.5
H10B C10 H10C 109.5
N C11 C8 113.0(2)
N C11 C14 102.5(2)
C8 C11 C14 115.7(2)
N C11 H11 108.5
C8 C11 H11 108.5
C14 C11 H11 108.5
C13 C12 N 106.1(3)
C13 C12 H12A 110.5
N C12 H12A 110.5
C13 C12 H12B 110.5
N C12 H12B 110.5
H12A C12 H12B 108.7
C12 C13 C14 104.8(3)
C12 C13 H13A 110.8
C14 C13 H13A 110.8
C12 C13 H13B 110.8
C14 C13 H13B 110.8
H13A C13 H13B 108.9
O5 C14 C13 113.9(3)
O5 C14 C11 115.0(3)
C13 C14 C11 104.1(3)
O5 C14 H14 107.8
C13 C14 H14 107.8
C11 C14 H14 107.8
C20 C15 C16 118.6(3)
C20 C15 S 121.0(3)
C16 C15 S 120.0(2)
C17 C16 C15 120.5(3)
C17 C16 H16 119.8
C15 C16 H16 119.8
C16 C17 C18 121.2(3)
C16 C17 H17 119.4
C18 C17 H17 119.4
C17 C18 C19 117.7(3)
C17 C18 C21 120.5(4)
C19 C18 C21 121.8(3)
C20 C19 C18 121.7(3)
C20 C19 H19 119.1
C18 C19 H19 119.1
C19 C20 C15 120.2(3)
C19 C20 H20 119.9
C15 C20 H20 119.9
C18 C21 H21A 109.5
C18 C21 H21B 109.5
H21A C21 H21B 109.5
C18 C21 H21C 109.5
H21A C21 H21C 109.5
H21B C21 H21C 109.5

loop_
_geom_bond_atom_site_label_1
_geom_bond_atom_site_label_2
_geom_bond_distance
S O7 1.421(2)
S O6 1.431(3)
S N 1.630(2)
S C15 1.756(3)
O1 C2 1.399(4)
O1 C1 1.413(4)
O2 C1 1.409(3)
O2 C3 1.413(3)
O3 C7 1.418(4)
O3 C6 1.421(3)
O4 C8 1.427(3)
O4 C7 1.436(4)
O5 C14 1.378(4)
O5 H5 0.8200
N C11 1.469(4)
N C12 1.490(4)
C1 C5 1.504(5)
C1 C4 1.509(5)
C2 C3 1.519(4)
C2 H2A 0.9700
C2 H2B 0.9700
C3 C6 1.510(4)
C3 H3 0.9800
C4 H4A 0.9600
C4 H4B 0.9600
C4 H4C 0.9600
C5 H5A 0.9600
C5 H5B 0.9600
C5 H5C 0.9600
C6 C8 1.530(4)
C6 H6 0.9800
C7 C9 1.484(5)
C7 C10 1.518(5)
C8 C11 1.521(3)
C8 H8 0.9800
C9 H9A 0.9600
C9 H9B 0.9600
C9 H9C 0.9600
C10 H10A 0.9600
C10 H10B 0.9600
C10 H10C 0.9600
C11 C14 1.529(4)
C11 H11 0.9800
C12 C13 1.482(5)
C12 H12A 0.9700
C12 H12B 0.9700
C13 C14 1.497(5)
C13 H13A 0.9700
C13 H13B 0.9700
C14 H14 0.9800
C15 C20 1.376(4)
C15 C16 1.384(4)
C16 C17 1.370(4)
C16 H16 0.9300
C17 C18 1.375(4)
C17 H17 0.9300
C18 C19 1.377(5)
C18 C21 1.519(5)
C19 C20 1.369(5)
C19 H19 0.9300
C20 H20 0.9300
C21 H21A 0.9600
C21 H21B 0.9600
C21 H21C 0.9600

loop_
_geom_torsion_atom_site_label_1
_geom_torsion_atom_site_label_2
_geom_torsion_atom_site_label_3
_geom_torsion_atom_site_label_4
_geom_torsion
O7 S N C11 53.2(2)
O6 S N C11 -176.8(2)
C15 S N C11 -61.8(2)
O7 S N C12 -171.6(2)
O6 S N C12 -41.5(3)
C15 S N C12 73.4(2)
C3 O2 C1 O1 30.6(3)
C3 O2 C1 C5 147.5(3)
C3 O2 C1 C4 -89.8(3)
C2 O1 C1 O2 -26.2(3)
C2 O1 C1 C5 -142.4(3)
C2 O1 C1 C4 93.2(3)
C1 O1 C2 C3 12.0(4)
C1 O2 C3 C6 -145.7(3)
C1 O2 C3 C2 -22.6(3)
O1 C2 C3 O2 6.5(3)
O1 C2 C3 C6 124.8(3)
C7 O3 C6 C3 151.5(3)
C7 O3 C6 C8 31.1(3)
O2 C3 C6 O3 -172.5(2)
C2 C3 C6 O3 71.4(3)
O2 C3 C6 C8 -59.0(3)
C2 C3 C6 C8 -175.1(2)
C6 O3 C7 O4 -23.3(4)
C6 O3 C7 C9 95.1(3)
C6 O3 C7 C10 -138.9(3)
C8 O4 C7 O3 4.9(3)
C8 O4 C7 C9 -115.0(3)
C8 O4 C7 C10 120.0(3)
C7 O4 C8 C11 138.0(3)
C7 O4 C8 C6 13.7(3)
O3 C6 C8 O4 -27.0(3)
C3 C6 C8 O4 -143.2(2)
O3 C6 C8 C11 -149.1(3)
C3 C6 C8 C11 94.7(3)
C12 N C11 C8 102.7(3)
S N C11 C8 -118.6(2)
C12 N C11 C14 -22.5(3)
S N C11 C14 116.3(2)
O4 C8 C11 N -46.3(3)
C6 C8 C11 N 71.4(3)
O4 C8 C11 C14 71.4(4)
C6 C8 C11 C14 -171.0(3)
C11 N C12 C13 1.4(3)
S N C12 C13 -137.7(2)
N C12 C13 C14 21.0(4)
C12 C13 C14 O5 -161.0(3)
C12 C13 C14 C11 -34.9(3)
N C11 C14 O5 160.4(3)
C8 C11 C14 O5 37.0(4)
N C11 C14 C13 35.0(3)
C8 C11 C14 C13 -88.3(3)
O7 S C15 C20 154.3(3)
O6 S C15 C20 22.5(3)
N S C15 C20 -90.7(3)
O7 S C15 C16 -32.3(3)
O6 S C15 C16 -164.1(2)
N S C15 C16 82.7(3)
C20 C15 C16 C17 1.7(4)
S C15 C16 C17 -171.8(2)
C15 C16 C17 C18 0.0(4)
C16 C17 C18 C19 -2.3(5)
C16 C17 C18 C21 177.0(3)
C17 C18 C19 C20 2.9(5)
C21 C18 C19 C20 -176.4(3)
C18 C19 C20 C15 -1.2(6)
C16 C15 C20 C19 -1.2(5)
S C15 C20 C19 172.3(3)
